data_4517540
loop_
_publ_author_name
'Thomas, Kolle E.'
'Slebodnick, Carla'
'Ghosh, Abhik'

_publ_section_title
;
 Facile Supramolecular Engineering of Porphyrin cis Tautomers: The Case of
 \b-Octabromo-<i>meso</i>-tetraarylporphyrins.
;
_journal_issue 15
_journal_name_full 'ACS omega'
_journal_page_first 8893
_journal_page_last 8901
_journal_paper_doi 10.1021/acsomega.0c00517
_journal_volume 5
_journal_year 2020
_chemical_formula_moiety 'C44 H18 Br8 F4 N4, 2(C H4 O)'
_chemical_formula_sum 'C46 H26 Br8 F4 N4 O2'
_chemical_formula_weight 1381.99
_space_group_crystal_system tetragonal
_space_group_IT_number 88
_space_group_name_Hall '-I 4ad'
_space_group_name_H-M_alt 'I 41/a :2'
_atom_sites_solution_hydrogens geom
_atom_sites_solution_primary dual
_audit_creation_date 2019-03-04
_audit_creation_method
;
Olex2 1.2
(compiled 2018.05.29 svn.r3508 for OlexSys, GUI svn.r5506)
;
_cell_angle_alpha 90
_cell_angle_beta 90
_cell_angle_gamma 90
_cell_formula_units_Z 4
_cell_length_a 20.8825(5)
_cell_length_b 20.8825(5)
_cell_length_c 10.1100(3)
_cell_measurement_reflns_used 3908
_cell_measurement_temperature 100.00(10)
_cell_measurement_theta_max 28.4040
_cell_measurement_theta_min 4.0330
_cell_volume 4408.8(2)
_computing_cell_refinement 'CrysAlisPro 1.171.40.39a (Rigaku OD, 2019)'
_computing_data_collection 'CrysAlisPro 1.171.40.39a (Rigaku OD, 2019)'
_computing_data_reduction 'CrysAlisPro 1.171.40.39a (Rigaku OD, 2019)'
_computing_molecular_graphics 'Olex2 (Dolomanov et al., 2009)'
_computing_publication_material 'Olex2 (Dolomanov et al., 2009)'
_computing_structure_refinement 'ShelXL (Sheldrick, 2015)'
_computing_structure_solution 'ShelXT (Sheldrick, 2015)'
_diffrn_ambient_environment N~2~
_diffrn_ambient_temperature 100.00(10)
_diffrn_detector 'CCD plate'
_diffrn_detector_area_resol_mean 16.0122
_diffrn_detector_type Eos
_diffrn_measured_fraction_theta_full 0.997
_diffrn_measured_fraction_theta_max 0.998
_diffrn_measurement_details
;
List of Runs (angles in degrees, time in seconds):

  # Type    Start    End  Width  t~exp~   \w     \q     \k     \f   Frames
--------------------------------------------------------------------------
  1  \w    -24.00   6.00   1.00   20.00    --  -29.53 -82.00 161.39   30
  2  \w    -99.00  -6.00   1.00   20.00    --  -29.53 -57.00  60.00   93
  3  \w   -109.00 -35.00   1.00   20.00    --  -29.53-178.00-180.00   74
  4  \w   -100.00 -23.00   1.00   20.00    --  -29.53 -57.00 -30.00   77
  5  \w    -63.00 -37.00   1.00   20.00    --  -29.53  77.00  90.00   26
  6  \w     12.00  43.00   1.00   20.00    --  -29.53  77.00  90.00   31
  7  \w    -53.00  39.00   1.00   20.00    --  -29.53  57.00-150.00   92
  8  \w    -24.00   1.00   1.00   20.00    --  -29.53 -83.00 -52.48   25
;
_diffrn_measurement_device 'four-circle diffractometer'
_diffrn_measurement_device_type 'Xcalibur, Eos, Gemini ultra'
_diffrn_measurement_method '\w scans'
_diffrn_orient_matrix_type 'CrysAlisPro convention (1999,Acta A55,543-557)'
_diffrn_orient_matrix_UB_11 0.0091466000
_diffrn_orient_matrix_UB_12 -0.0019203000
_diffrn_orient_matrix_UB_13 0.0674363000
_diffrn_orient_matrix_UB_21 0.0283412000
_diffrn_orient_matrix_UB_22 0.0173820000
_diffrn_orient_matrix_UB_23 -0.0143154000
_diffrn_orient_matrix_UB_31 -0.0163355000
_diffrn_orient_matrix_UB_32 0.0291246000
_diffrn_orient_matrix_UB_33 0.0129594000
_diffrn_radiation_monochromator graphite
_diffrn_radiation_probe x-ray
_diffrn_radiation_type MoK\a
_diffrn_radiation_wavelength 0.71073
_diffrn_reflns_av_R_equivalents 0.0532
_diffrn_reflns_av_unetI/netI 0.0366
_diffrn_reflns_Laue_measured_fraction_full 0.997
_diffrn_reflns_Laue_measured_fraction_max 0.998
_diffrn_reflns_limit_h_max 28
_diffrn_reflns_limit_h_min -29
_diffrn_reflns_limit_k_max 29
_diffrn_reflns_limit_k_min -29
_diffrn_reflns_limit_l_max 11
_diffrn_reflns_limit_l_min -14
_diffrn_reflns_number 21857
_diffrn_reflns_point_group_measured_fraction_full 0.997
_diffrn_reflns_point_group_measured_fraction_max 0.998
_diffrn_reflns_theta_full 25.242
_diffrn_reflns_theta_max 30.495
_diffrn_reflns_theta_min 3.903
_diffrn_source 'fine-focus sealed X-ray tube'
_diffrn_source_type 'Enhance (Mo) X-ray Source'
_exptl_absorpt_coefficient_mu 7.339
_exptl_absorpt_correction_T_max 0.446
_exptl_absorpt_correction_T_min 0.190
_exptl_absorpt_correction_type gaussian
_exptl_absorpt_process_details
;
CrysAlisPro 1.171.40.39a (Rigaku Oxford Diffraction, 2019)
Numerical absorption correction based on gaussian integration over
			a multifaceted crystal model
Empirical absorption correction using spherical harmonics,
 implemented in SCALE3 ABSPACK scaling algorithm.
;
_exptl_crystal_colour brown
_exptl_crystal_colour_primary brown
_exptl_crystal_density_diffrn 2.082
_exptl_crystal_description rod
_exptl_crystal_F_000 2648
_exptl_crystal_size_max 0.443
_exptl_crystal_size_mid 0.2
_exptl_crystal_size_min 0.122
_refine_diff_density_max 3.147
_refine_diff_density_min -1.946
_refine_diff_density_rms 0.203
_refine_ls_extinction_method none
_refine_ls_goodness_of_fit_ref 1.071
_refine_ls_hydrogen_treatment constr
_refine_ls_matrix_type full
_refine_ls_number_parameters 152
_refine_ls_number_reflns 3361
_refine_ls_number_restraints 0
_refine_ls_restrained_S_all 1.071
_refine_ls_R_factor_all 0.0990
_refine_ls_R_factor_gt 0.0703
_refine_ls_shift/su_max 0.000
_refine_ls_shift/su_mean 0.000
_refine_ls_structure_factor_coef Fsqd
_refine_ls_weighting_details 'w=1/[\s^2^(Fo^2^)+(0.0915P)^2^+80.3174P] where P=(Fo^2^+2Fc^2^)/3'
_refine_ls_weighting_scheme calc
_refine_ls_wR_factor_gt 0.1878
_refine_ls_wR_factor_ref 0.2051
_reflns_Friedel_coverage 0.000
_reflns_number_gt 2453
_reflns_number_total 3361
_reflns_threshold_expression 'I > 2\s(I)'
_cod_data_source_file ao0c00517_si_002.cif
_cod_data_source_block cs2041
_cod_depositor_comments 'Adding full bibliography for 4517540--4517541.cif.'
_cod_original_sg_symbol_H-M 'I 41/a'
_cod_database_code 4517540
_shelx_shelxl_version_number 2018/1
_chemical_oxdiff_formula 'C44 H18 Br8 F4 N4 C H3 O H C H3 O H'
_chemical_oxdiff_usercomment 'Kolle/Abhik Ghosh (Br-F)'
_shelx_space_group_comment
;
The symmetry employed for this shelxl refinement is uniquely defined
by the following loop, which should always be used as a source of
symmetry information in preference to the above space-group names.
They are only intended as comments.
;
_shelx_estimated_absorpt_t_max 0.468
_shelx_estimated_absorpt_t_min 0.139
_olex2_refinement_description
;
1. Fixed Uiso
 At 1.2 times of:
  All C(H) groups, All N(H) groups
 At 1.5 times of:
  All C(H,H,H) groups, All O(H) groups
2. Others
 Fixed Sof: H1(0.5) H1A(0.5) C12(0.5) H12A(0.5) H12B(0.5) H12C(0.5)
3.a Aromatic/amide H refined with riding coordinates:
 N1(H1), C7(H7), C8(H8), C10(H10), C11(H11)
3.b Idealised Me refined as rotating group:
 C12(H12A,H12B,H12C)
3.c Idealised tetrahedral OH refined as rotating group:
 O1(H1A)
;
_olex2_submission_special_instructions 'No special instructions were received'
_oxdiff_exptl_absorpt_empirical_details
;
Empirical correction (ABSPACK) includes:
- Absorption correction using spherical harmonics
- Frame scaling
;
_oxdiff_exptl_absorpt_empirical_full_max 1.075
_oxdiff_exptl_absorpt_empirical_full_min 0.914

loop_
_space_group_symop_operation_xyz
'x, y, z'
'-x+1/2, -y, z+1/2'
'-y+3/4, x+1/4, z+1/4'
'y+3/4, -x+3/4, z+3/4'
'x+1/2, y+1/2, z+1/2'
'-x+1, -y+1/2, z+1'
'-y+5/4, x+3/4, z+3/4'
'y+5/4, -x+5/4, z+5/4'
'-x, -y, -z'
'x-1/2, y, -z-1/2'
'y-3/4, -x-1/4, -z-1/4'
'-y-3/4, x-3/4, -z-3/4'
'-x+1/2, -y+1/2, -z+1/2'
'x, y+1/2, -z'
'y-1/4, -x+1/4, -z+1/4'
'-y-1/4, x-1/4, -z-1/4'

loop_
_atom_site_label
_atom_site_type_symbol
_atom_site_fract_x
_atom_site_fract_y
_atom_site_fract_z
_atom_site_U_iso_or_equiv
_atom_site_adp_type
_atom_site_occupancy
_atom_site_site_symmetry_order
_atom_site_calc_flag
_atom_site_refinement_flags_posn
_atom_site_refinement_flags_adp
_atom_site_refinement_flags_occupancy
_atom_site_disorder_assembly
_atom_site_disorder_group
Br1 Br 0.34229(3) 0.04598(3) 0.57111(8) 0.0342(2) Uani 1 1 d . . . . .
Br2 Br 0.26965(4) 0.19022(4) 0.64282(9) 0.0446(3) Uani 1 1 d . . . . .
F1 F 0.0954(2) 0.3785(3) 0.5237(9) 0.076(2) Uani 1 1 d . . . . .
N1 N 0.4114(2) 0.2004(2) 0.3664(6) 0.0242(10) Uani 1 1 d . . . . .
H1 H 0.439364 0.220256 0.315778 0.029 Uiso 0.5 1 calc R . . . .
C1 C 0.4115(3) 0.1357(3) 0.3942(7) 0.0242(12) Uani 1 1 d . . . . .
C2 C 0.3594(3) 0.1227(3) 0.4830(7) 0.0272(12) Uani 1 1 d . . . . .
C3 C 0.3293(3) 0.1800(3) 0.5086(7) 0.0263(12) Uani 1 1 d . . . . .
C4 C 0.3606(3) 0.2288(3) 0.4308(7) 0.0248(12) Uani 1 1 d . . . . .
C5 C 0.3425(3) 0.2931(3) 0.4095(6) 0.0242(12) Uani 1 1 d . . . . .
C6 C 0.2770(3) 0.3152(3) 0.4394(7) 0.0290(13) Uani 1 1 d . . . . .
C7 C 0.2217(4) 0.2798(4) 0.4055(9) 0.0390(17) Uani 1 1 d . . . . .
H7 H 0.226446 0.239307 0.363763 0.047 Uiso 1 1 calc R . . . .
C8 C 0.1638(4) 0.3014(4) 0.4302(10) 0.046(2) Uani 1 1 d . . . . .
H8 H 0.127370 0.277945 0.401813 0.055 Uiso 1 1 calc R . . . .
C9 C 0.1562(4) 0.3590(4) 0.4984(11) 0.052(2) Uani 1 1 d . . . . .
C10 C 0.2086(3) 0.3990(4) 0.5354(8) 0.0367(16) Uani 1 1 d . . . . .
H10 H 0.203323 0.439443 0.577129 0.044 Uiso 1 1 calc R . . . .
C11 C 0.2675(3) 0.3734(3) 0.5045(7) 0.0318(14) Uani 1 1 d . . . . .
H11 H 0.304461 0.397044 0.529460 0.038 Uiso 1 1 calc R . . . .
O1 O 0.500000 0.250000 0.1762(7) 0.0372(16) Uani 1 2 d S T P . .
H1A H 0.526356 0.271595 0.220367 0.056 Uiso 0.5 1 calc GR . . A .
C12 C 0.4815(9) 0.2844(10) 0.0655(17) 0.051(4) Uani 0.5 1 d . . . A -1
H12A H 0.447103 0.314147 0.089415 0.076 Uiso 0.5 1 calc GR . . A -1
H12B H 0.466197 0.254864 -0.002818 0.076 Uiso 0.5 1 calc GR . . A -1
H12C H 0.518210 0.308637 0.031494 0.076 Uiso 0.5 1 calc GR . . A -1

loop_
_atom_site_aniso_label
_atom_site_aniso_U_11
_atom_site_aniso_U_22
_atom_site_aniso_U_33
_atom_site_aniso_U_23
_atom_site_aniso_U_13
_atom_site_aniso_U_12
Br1 0.0336(4) 0.0246(3) 0.0445(4) 0.0081(3) 0.0051(3) -0.0019(3)
Br2 0.0515(5) 0.0338(4) 0.0486(5) 0.0010(3) 0.0271(4) -0.0010(3)
F1 0.028(2) 0.059(3) 0.139(6) -0.016(4) 0.019(3) 0.014(2)
N1 0.018(2) 0.019(2) 0.035(3) 0.000(2) 0.002(2) 0.0010(18)
C1 0.017(3) 0.023(3) 0.032(3) -0.003(2) -0.002(2) 0.000(2)
C2 0.026(3) 0.023(3) 0.033(3) 0.002(2) 0.001(2) -0.001(2)
C3 0.026(3) 0.022(3) 0.031(3) 0.000(2) 0.008(2) -0.003(2)
C4 0.023(3) 0.020(3) 0.031(3) -0.003(2) 0.003(2) 0.000(2)
C5 0.020(3) 0.022(3) 0.030(3) -0.002(2) 0.003(2) 0.001(2)
C6 0.026(3) 0.021(3) 0.039(4) 0.002(3) 0.008(3) 0.002(2)
C7 0.037(4) 0.025(3) 0.055(5) -0.010(3) -0.009(3) -0.005(3)
C8 0.035(4) 0.041(4) 0.062(5) -0.016(4) -0.004(4) -0.003(3)
C9 0.025(3) 0.048(5) 0.083(7) -0.009(5) 0.014(4) 0.005(3)
C10 0.031(3) 0.041(4) 0.038(4) -0.001(3) 0.007(3) 0.015(3)
C11 0.033(3) 0.023(3) 0.040(4) -0.002(3) 0.001(3) 0.002(2)
O1 0.046(5) 0.036(4) 0.030(4) 0.000 0.000 -0.003(3)
C12 0.043(9) 0.070(12) 0.040(9) 0.012(8) 0.004(7) 0.001(8)

loop_
_atom_type_symbol
_atom_type_description
_atom_type_scat_dispersion_real
_atom_type_scat_dispersion_imag
_atom_type_scat_source
C C 0.0033 0.0016 'International Tables Vol C Tables 4.2.6.8 and 6.1.1.4'
H H 0.0000 0.0000 'International Tables Vol C Tables 4.2.6.8 and 6.1.1.4'
Br Br -0.2901 2.4595 'International Tables Vol C Tables 4.2.6.8 and 6.1.1.4'
F F 0.0171 0.0103 'International Tables Vol C Tables 4.2.6.8 and 6.1.1.4'
N N 0.0061 0.0033 'International Tables Vol C Tables 4.2.6.8 and 6.1.1.4'
O O 0.0106 0.0060 'International Tables Vol C Tables 4.2.6.8 and 6.1.1.4'

loop_
_exptl_crystal_face_index_h
_exptl_crystal_face_index_k
_exptl_crystal_face_index_l
_exptl_crystal_face_perp_dist
-1 -1 0 0.0609
-11 -19 -9 0.1738
-17 -2 -12 0.1987
14 -25 -3 0.1016
0 -8 14 0.2159
2 -2 1 0.1531
-12 18 10 0.1587
-1 19 -11 0.1691
13 -1 -13 0.1826
-5 3 0 0.0736
1 2 1 0.1510
1 1 0 0.0609
3 -5 0 0.0904

loop_
_geom_angle_atom_site_label_1
_geom_angle_atom_site_label_2
_geom_angle_atom_site_label_3
_geom_angle
_geom_angle_site_symmetry_1
_geom_angle_site_symmetry_3
_geom_angle_publ_flag
C1 N1 C4 109.0(5) . . ?
N1 C1 C2 108.2(5) . . ?
N1 C1 C5 123.1(6) . 16_656 ?
C5 C1 C2 128.7(6) 16_656 . ?
C1 C2 Br1 127.2(5) . . ?
C3 C2 Br1 124.7(5) . . ?
C3 C2 C1 107.4(5) . . ?
C2 C3 Br2 123.0(5) . . ?
C2 C3 C4 107.7(5) . . ?
C4 C3 Br2 128.4(5) . . ?
N1 C4 C3 107.5(5) . . ?
N1 C4 C5 123.0(6) . . ?
C5 C4 C3 129.3(6) . . ?
C1 C5 C6 117.4(5) 11_666 . ?
C4 C5 C1 121.6(5) . 11_666 ?
C4 C5 C6 121.0(6) . . ?
C7 C6 C5 123.0(6) . . ?
C11 C6 C5 120.0(6) . . ?
C11 C6 C7 117.0(6) . . ?
C8 C7 C6 121.7(7) . . ?
C7 C8 C9 119.7(8) . . ?
F1 C9 C8 117.3(8) . . ?
F1 C9 C10 119.5(8) . . ?
C8 C9 C10 123.1(7) . . ?
C11 C10 C9 113.5(7) . . ?
C10 C11 C6 124.8(7) . . ?

loop_
_geom_bond_atom_site_label_1
_geom_bond_atom_site_label_2
_geom_bond_distance
_geom_bond_site_symmetry_2
_geom_bond_publ_flag
Br1 C2 1.868(6) . ?
Br2 C3 1.854(6) . ?
F1 C9 1.356(9) . ?
N1 C1 1.378(8) . ?
N1 C4 1.380(8) . ?
C1 C2 1.436(9) . ?
C1 C5 1.418(9) 16_656 ?
C2 C3 1.376(9) . ?
C3 C4 1.444(9) . ?
C4 C5 1.410(8) . ?
C5 C6 1.475(9) . ?
C6 C7 1.413(10) . ?
C6 C11 1.397(9) . ?
C7 C8 1.314(12) . ?
C8 C9 1.395(12) . ?
C9 C10 1.427(12) . ?
C10 C11 1.379(9) . ?
O1 C12 1.385(18) . ?

loop_
_geom_hbond_atom_site_label_D
_geom_hbond_atom_site_label_H
_geom_hbond_atom_site_label_A
_geom_hbond_distance_DH
_geom_hbond_distance_HA
_geom_hbond_distance_DA
_geom_hbond_angle_DHA
_geom_hbond_site_symmetry_A
_geom_hbond_publ_flag
N1 H1 O1 0.88 2.00 2.862(7) 168.2 . yes

loop_
_geom_torsion_atom_site_label_1
_geom_torsion_atom_site_label_2
_geom_torsion_atom_site_label_3
_geom_torsion_atom_site_label_4
_geom_torsion
_geom_torsion_site_symmetry_1
_geom_torsion_site_symmetry_2
_geom_torsion_site_symmetry_3
_geom_torsion_site_symmetry_4
_geom_torsion_publ_flag
Br1 C2 C3 Br2 3.5(9) . . . . ?
Br1 C2 C3 C4 173.8(5) . . . . ?
Br2 C3 C4 N1 165.9(5) . . . . ?
Br2 C3 C4 C5 -19.5(11) . . . . ?
F1 C9 C10 C11 179.7(9) . . . . ?
N1 C1 C2 Br1 -171.5(5) . . . . ?
N1 C1 C2 C3 -0.8(8) . . . . ?
N1 C4 C5 C1 -20.9(10) . . . 11_666 ?
N1 C4 C5 C6 157.6(6) . . . . ?
C1 N1 C4 C3 3.3(7) . . . . ?
C1 N1 C4 C5 -171.8(6) . . . . ?
C1 C2 C3 Br2 -167.6(5) . . . . ?
C1 C2 C3 C4 2.7(8) . . . . ?
C1 C5 C6 C7 135.1(7) 11_666 . . . ?
C1 C5 C6 C11 -45.2(9) 11_666 . . . ?
C2 C3 C4 N1 -3.7(8) . . . . ?
C2 C3 C4 C5 170.9(7) . . . . ?
C3 C4 C5 C1 165.2(7) . . . 11_666 ?
C3 C4 C5 C6 -16.3(11) . . . . ?
C4 N1 C1 C2 -1.6(7) . . . . ?
C4 N1 C1 C5 178.5(6) . . . 16_656 ?
C4 C5 C6 C7 -43.5(10) . . . . ?
C4 C5 C6 C11 136.3(7) . . . . ?
C5 C1 C2 Br1 8.3(10) 16_656 . . . ?
C5 C1 C2 C3 179.1(6) 16_656 . . . ?
C5 C6 C7 C8 -178.1(8) . . . . ?
C5 C6 C11 C10 178.9(7) . . . . ?
C6 C7 C8 C9 -3.7(15) . . . . ?
C7 C6 C11 C10 -1.4(11) . . . . ?
C7 C8 C9 F1 -178.7(10) . . . . ?
C7 C8 C9 C10 4.8(16) . . . . ?
C8 C9 C10 C11 -3.8(14) . . . . ?
C9 C10 C11 C6 2.2(12) . . . . ?
C11 C6 C7 C8 2.1(13) . . . . ?

loop_
_exptl_oxdiff_crystal_face_indexfrac_h
_exptl_oxdiff_crystal_face_indexfrac_k
_exptl_oxdiff_crystal_face_indexfrac_l
_exptl_oxdiff_crystal_face_x
_exptl_oxdiff_crystal_face_y
_exptl_oxdiff_crystal_face_z
-1.0028 -1.0033 0.0028 -0.0071 -0.0459 -0.0128
-11.1010 -19.0187 -8.9866 -0.6710 -0.5166 -0.4890
-17.1358 -1.9785 -11.9915 -0.9616 -0.3484 0.0669
14.0087 -25.0249 -3.0229 -0.0277 0.0053 -0.9969
0.1041 -8.0701 14.0402 0.9633 -0.3383 -0.0548
2.0124 -2.0057 0.9993 0.0896 0.0079 -0.0783
-11.9521 17.9859 10.0405 0.5332 -0.1698 0.8492
-1.0816 19.0807 -11.0373 -0.7908 0.4590 0.4303
12.9357 -0.9375 -13.0608 -0.7607 0.5373 -0.4079
-5.0125 3.0005 0.0092 -0.0510 -0.0900 0.1694
1.0106 2.0016 0.9991 0.0728 0.0491 0.0547
1.0028 1.0033 -0.0028 0.0071 0.0459 0.0128
3.0068 -5.0070 -0.0035 0.0369 -0.0018 -0.1950
